data_7056141
loop_
_publ_author_name
'Dawange, Monali'
'Parekh, Nikita'
'Kumbhar, Avinash'
'Dehaen, Wim'
'Kusurkar, Radhika'

_publ_section_title
;
 A synthetic route towards 3,4-disubstituted pyrrolidin-2-ones via a
 Michael addition and reductive ring closing strategy
;
_journal_issue 9
_journal_name_full 'New J. Chem.'
_journal_page_first 3612
_journal_paper_doi 10.1039/C6NJ04051A
_journal_volume 41
_journal_year 2017
_chemical_formula_moiety 'C13 H15 N O3'
_chemical_formula_sum 'C13 H15 N O3'
_chemical_formula_weight 233.26
_chemical_name_systematic
;
 ?
;
_space_group_crystal_system monoclinic
_space_group_IT_number 14
_space_group_name_Hall '-P 2ybc'
_space_group_name_H-M_alt 'P 1 21/c 1'
_symmetry_space_group_name_Hall '-P 2ybc'
_symmetry_space_group_name_H-M 'P 1 21/c 1'
_atom_sites_solution_hydrogens geom
_audit_creation_method SHELXL-2014
_audit_update_record
;
2016-07-12 deposited with the CCDC.
2017-03-30 downloaded from the CCDC.
;
_cell_angle_alpha 90
_cell_angle_beta 94.5570(5)
_cell_angle_gamma 90
_cell_formula_units_Z 4
_cell_length_a 5.21520(7)
_cell_length_b 9.89840(14)
_cell_length_c 23.0406(3)
_cell_measurement_reflns_used 9112
_cell_measurement_temperature 250(2)
_cell_measurement_theta_max 28.33
_cell_measurement_theta_min 2.72
_cell_volume 1185.65(3)
_computing_cell_refinement 'Bruker SAINT'
_computing_data_collection 'Bruker APEX2'
_computing_data_reduction 'Bruker SAINT'
_computing_molecular_graphics 'Bruker SHELXTL'
_computing_publication_material 'Bruker SHELXTL'
_computing_structure_refinement 'SHELXL-2014 (Sheldrick 2014)'
_computing_structure_solution 'SHELXS-97 (Sheldrick 2008)'
_diffrn_ambient_temperature 250(2)
_diffrn_measured_fraction_theta_full 0.963
_diffrn_measured_fraction_theta_max 0.998
_diffrn_measurement_device_type 'Bruker PHOTON 100 CMOS'
_diffrn_measurement_method '\f and \w scans'
_diffrn_radiation_monochromator graphite
_diffrn_radiation_source 'fine-focus sealed tube'
_diffrn_radiation_type MoK\a
_diffrn_radiation_wavelength 0.71073
_diffrn_reflns_av_R_equivalents 0.0365
_diffrn_reflns_av_unetI/netI 0.0147
_diffrn_reflns_Laue_measured_fraction_full 0.963
_diffrn_reflns_Laue_measured_fraction_max 0.998
_diffrn_reflns_limit_h_max 6
_diffrn_reflns_limit_h_min -6
_diffrn_reflns_limit_k_max 11
_diffrn_reflns_limit_k_min -11
_diffrn_reflns_limit_l_max 27
_diffrn_reflns_limit_l_min -27
_diffrn_reflns_number 25501
_diffrn_reflns_point_group_measured_fraction_full 0.963
_diffrn_reflns_point_group_measured_fraction_max 0.998
_diffrn_reflns_theta_full 25.242
_diffrn_reflns_theta_max 24.997
_diffrn_reflns_theta_min 2.717
_exptl_absorpt_coefficient_mu 0.093
_exptl_absorpt_correction_T_max 0.960
_exptl_absorpt_correction_T_min 0.957
_exptl_absorpt_correction_type multi-scan
_exptl_absorpt_process_details 'BRUKER SADABS'
_exptl_crystal_colour colourless
_exptl_crystal_density_diffrn 1.307
_exptl_crystal_description BLOCK
_exptl_crystal_F_000 496
_exptl_crystal_size_max 0.487
_exptl_crystal_size_mid 0.473
_exptl_crystal_size_min 0.449
_refine_diff_density_max 0.277
_refine_diff_density_min -0.294
_refine_diff_density_rms 0.051
_refine_ls_extinction_method none
_refine_ls_goodness_of_fit_ref 1.043
_refine_ls_hydrogen_treatment RIDING
_refine_ls_matrix_type full
_refine_ls_number_parameters 156
_refine_ls_number_reflns 2073
_refine_ls_number_restraints 0
_refine_ls_restrained_S_all 1.043
_refine_ls_R_factor_all 0.0501
_refine_ls_R_factor_gt 0.0449
_refine_ls_shift/su_max 0.000
_refine_ls_shift/su_mean 0.000
_refine_ls_structure_factor_coef Fsqd
_refine_ls_weighting_details 'w=1/[\s^2^(Fo^2^)+(0.0714P)^2^+0.3967P] where P=(Fo^2^+2Fc^2^)/3'
_refine_ls_weighting_scheme calc
_refine_ls_wR_factor_gt 0.1212
_refine_ls_wR_factor_ref 0.1264
_reflns_Friedel_coverage 0.000
_reflns_number_gt 1838
_reflns_number_total 2073
_reflns_threshold_expression 'I > 2\s(I)'
_cod_data_source_file c6nj04051a2.cif
_cod_data_source_block mo_MD42_0m
_cod_depositor_comments
;
The following automatic conversions were performed:

'_exptl_absorpt_correction_type' value 'MULTI-SCAN' changed to
'multi-scan' according to
/home/data/users/saulius/crontab/automatic-downloads/current/RSC/lib/dictionaries/cif_core.dic
dictionary named 'cif_core.dic' version 2.4.2 from 2011-04-26.

Automatic conversion script
Id: cif_fix_values 4973 2017-02-22 13:04:09Z antanas 
;
_cod_database_code 7056141
_shelx_space_group_comment
;
The symmetry employed for this shelxl refinement is uniquely defined
by the following loop, which should always be used as a source of
symmetry information in preference to the above space-group names.
They are only intended as comments.
;
_shelx_estimated_absorpt_t_min 0.956
_shelx_estimated_absorpt_t_max 0.959
_shelxl_version_number 2014-3

loop_
_space_group_symop_operation_xyz
'x, y, z'
'-x, y+1/2, -z+1/2'
'-x, -y, -z'
'x, -y-1/2, z-1/2'

loop_
_atom_site_label
_atom_site_type_symbol
_atom_site_fract_x
_atom_site_fract_y
_atom_site_fract_z
_atom_site_U_iso_or_equiv
_atom_site_adp_type
_atom_site_occupancy
_atom_site_site_symmetry_order
_atom_site_calc_flag
_atom_site_refinement_flags_posn
_atom_site_refinement_flags_adp
_atom_site_disorder_assembly
_atom_site_disorder_group
O1 O -0.2321(2) 0.60871(12) -0.00961(5) 0.0462(3) Uani 1 1 d . . A 4
O2 O -0.1110(3) 0.89766(12) 0.07880(6) 0.0522(4) Uani 1 1 d . . A 4
O3 O 0.5947(3) 0.72831(15) 0.34232(6) 0.0624(4) Uani 1 1 d . . A 4
N5 N -0.3354(3) 0.51152(14) 0.07559(6) 0.0449(4) Uani 1 1 d . . A 4
H5 H -0.4636 0.4626 0.0611 0.054 Uiso 1 1 calc R U A 4
C1 C -0.2006(3) 0.59178(15) 0.04341(7) 0.0370(4) Uani 1 1 d . . A 4
C2 C -0.0002(3) 0.66506(15) 0.08436(6) 0.0332(4) Uani 1 1 d . . A 4
H2 H 0.1676 0.6183 0.0842 0.040 Uiso 1 1 calc R U A 4
C3 C -0.1068(3) 0.64796(16) 0.14398(6) 0.0352(4) Uani 1 1 d . . A 4
H3 H -0.2383 0.7191 0.1473 0.042 Uiso 1 1 calc R U A 4
C4 C -0.2496(4) 0.51245(18) 0.13744(7) 0.0461(4) Uani 1 1 d . . A 4
H4A H -0.1344 0.4364 0.1476 0.055 Uiso 1 1 calc R U A 4
H4B H -0.3957 0.5094 0.1617 0.055 Uiso 1 1 calc R U A 4
C1' C 0.0848(3) 0.66110(15) 0.19640(6) 0.0352(4) Uani 1 1 d . . A 4
C2' C 0.2773(3) 0.75824(18) 0.19832(7) 0.0444(4) Uani 1 1 d . . A 4
H2' H 0.2938 0.8129 0.1654 0.053 Uiso 1 1 calc R U A 4
C3' C 0.4455(3) 0.77708(19) 0.24715(8) 0.0483(4) Uani 1 1 d . . A 4
H3' H 0.5744 0.8434 0.2471 0.058 Uiso 1 1 calc R U A 4
C4' C 0.4238(3) 0.69834(17) 0.29601(7) 0.0427(4) Uani 1 1 d . . A 4
C5' C 0.2354(4) 0.60115(19) 0.29535(7) 0.0513(5) Uani 1 1 d . . A 4
H5' H 0.2199 0.5466 0.3283 0.062 Uiso 1 1 calc R U A 4
C6' C 0.0673(4) 0.58347(18) 0.24591(8) 0.0486(4) Uani 1 1 d . . A 4
H6' H -0.0614 0.5171 0.2461 0.058 Uiso 1 1 calc R U A 4
C7' C 0.6083(5) 0.6407(3) 0.38991(9) 0.0779(7) Uani 1 1 d . . A 4
H7'1 H 0.4431 0.6382 0.4065 0.117 Uiso 1 1 calc R U A 4
H7'2 H 0.7391 0.6722 0.4191 0.117 Uiso 1 1 calc R U A 4
H7'3 H 0.6523 0.5507 0.3773 0.117 Uiso 1 1 calc R U A 4
C8' C 0.0257(3) 0.80877(16) 0.06285(7) 0.0374(4) Uani 1 1 d . . A 4
C9' C 0.2217(4) 0.8314(2) 0.02037(9) 0.0565(5) Uani 1 1 d . . A 4
H9'1 H 0.1945 0.9192 0.0023 0.085 Uiso 1 1 calc R U A 4
H9'2 H 0.2063 0.7617 -0.0093 0.085 Uiso 1 1 calc R U A 4
H9'3 H 0.3923 0.8281 0.0404 0.085 Uiso 1 1 calc R U A 4

loop_
_atom_site_aniso_label
_atom_site_aniso_U_11
_atom_site_aniso_U_22
_atom_site_aniso_U_33
_atom_site_aniso_U_23
_atom_site_aniso_U_13
_atom_site_aniso_U_12
O1 0.0498(7) 0.0524(7) 0.0345(6) -0.0033(5) -0.0074(5) -0.0019(5)
O2 0.0633(8) 0.0393(7) 0.0545(8) 0.0038(5) 0.0080(6) 0.0108(6)
O3 0.0715(9) 0.0700(9) 0.0420(7) -0.0016(6) -0.0192(6) 0.0038(7)
N5 0.0450(8) 0.0464(8) 0.0415(8) -0.0017(6) -0.0071(6) -0.0104(6)
C1 0.0371(8) 0.0369(8) 0.0360(8) -0.0048(6) -0.0046(6) 0.0061(6)
C2 0.0312(8) 0.0364(8) 0.0312(8) -0.0012(6) -0.0018(6) 0.0037(6)
C3 0.0355(8) 0.0370(8) 0.0328(8) 0.0003(6) 0.0002(6) 0.0017(6)
C4 0.0499(10) 0.0469(10) 0.0401(9) 0.0042(7) -0.0046(7) -0.0098(8)
C1' 0.0375(8) 0.0370(8) 0.0309(8) -0.0010(6) 0.0018(6) 0.0041(6)
C2' 0.0490(10) 0.0511(10) 0.0324(8) 0.0042(7) -0.0010(7) -0.0060(8)
C3' 0.0491(10) 0.0555(11) 0.0392(9) -0.0019(7) -0.0032(7) -0.0091(8)
C4' 0.0461(9) 0.0472(9) 0.0335(8) -0.0064(7) -0.0048(7) 0.0103(8)
C5' 0.0677(12) 0.0512(11) 0.0339(9) 0.0091(7) -0.0034(8) 0.0015(9)
C6' 0.0561(11) 0.0482(10) 0.0405(9) 0.0066(7) -0.0030(8) -0.0087(8)
C7' 0.1107(19) 0.0749(15) 0.0435(11) 0.0005(10) -0.0223(12) 0.0071(14)
C8' 0.0368(8) 0.0409(9) 0.0329(8) 0.0021(6) -0.0074(6) 0.0006(7)
C9' 0.0526(11) 0.0611(12) 0.0567(11) 0.0148(9) 0.0106(9) 0.0005(9)

loop_
_atom_type_symbol
_atom_type_description
_atom_type_scat_dispersion_real
_atom_type_scat_dispersion_imag
_atom_type_scat_source
C C 0.0033 0.0016 'International Tables Vol C Tables 4.2.6.8 and 6.1.1.4'
H H 0.0000 0.0000 'International Tables Vol C Tables 4.2.6.8 and 6.1.1.4'
O O 0.0106 0.0060 'International Tables Vol C Tables 4.2.6.8 and 6.1.1.4'
N N 0.0061 0.0033 'International Tables Vol C Tables 4.2.6.8 and 6.1.1.4'

loop_
_geom_angle_atom_site_label_1
_geom_angle_atom_site_label_2
_geom_angle_atom_site_label_3
_geom_angle
C4' O3 C7' 117.89(17)
C1 N5 C4 114.04(13)
C1 N5 H5 123.0
C4 N5 H5 123.0
O1 C1 N5 126.99(15)
O1 C1 C2 125.21(15)
N5 C1 C2 107.77(13)
C8' C2 C1 108.46(12)
C8' C2 C3 116.43(13)
C1 C2 C3 102.78(12)
C8' C2 H2 109.6
C1 C2 H2 109.6
C3 C2 H2 109.6
C1' C3 C2 116.31(13)
C1' C3 C4 116.01(13)
C2 C3 C4 102.49(12)
C1' C3 H3 107.1
C2 C3 H3 107.1
C4 C3 H3 107.1
N5 C4 C3 102.12(13)
N5 C4 H4A 111.3
C3 C4 H4A 111.3
N5 C4 H4B 111.3
C3 C4 H4B 111.3
H4A C4 H4B 109.2
C6' C1' C2' 116.93(15)
C6' C1' C3 121.89(15)
C2' C1' C3 121.06(13)
C3' C2' C1' 121.98(15)
C3' C2' H2' 119.0
C1' C2' H2' 119.0
C4' C3' C2' 119.95(17)
C4' C3' H3' 120.0
C2' C3' H3' 120.0
O3 C4' C5' 125.56(16)
O3 C4' C3' 115.04(16)
C5' C4' C3' 119.38(15)
C4' C5' C6' 120.01(16)
C4' C5' H5' 120.0
C6' C5' H5' 120.0
C1' C6' C5' 121.75(17)
C1' C6' H6' 119.1
C5' C6' H6' 119.1
O3 C7' H7'1 109.5
O3 C7' H7'2 109.5
H7'1 C7' H7'2 109.5
O3 C7' H7'3 109.5
H7'1 C7' H7'3 109.5
H7'2 C7' H7'3 109.5
O2 C8' C9' 122.93(15)
O2 C8' C2 120.93(15)
C9' C8' C2 116.12(14)
C8' C9' H9'1 109.5
C8' C9' H9'2 109.5
H9'1 C9' H9'2 109.5
C8' C9' H9'3 109.5
H9'1 C9' H9'3 109.5
H9'2 C9' H9'3 109.5

loop_
_geom_bond_atom_site_label_1
_geom_bond_atom_site_label_2
_geom_bond_distance
O1 C1 1.2312(19)
O2 C8' 1.208(2)
O3 C4' 1.367(2)
O3 C7' 1.396(3)
N5 C1 1.326(2)
N5 C4 1.459(2)
N5 H5 0.8700
C1 C2 1.534(2)
C2 C8' 1.516(2)
C2 C3 1.532(2)
C2 H2 0.9900
C3 C1' 1.511(2)
C3 C4 1.536(2)
C3 H3 0.9900
C4 H4A 0.9800
C4 H4B 0.9800
C1' C6' 1.385(2)
C1' C2' 1.388(2)
C2' C3' 1.383(2)
C2' H2' 0.9400
C3' C4' 1.381(3)
C3' H3' 0.9400
C4' C5' 1.375(3)
C5' C6' 1.392(2)
C5' H5' 0.9400
C6' H6' 0.9400
C7' H7'1 0.9700
C7' H7'2 0.9700
C7' H7'3 0.9700
C8' C9' 1.487(2)
C9' H9'1 0.9700
C9' H9'2 0.9700
C9' H9'3 0.9700

loop_
_geom_hbond_atom_site_label_D
_geom_hbond_atom_site_label_H
_geom_hbond_atom_site_label_A
_geom_hbond_distance_DH
_geom_hbond_distance_HA
_geom_hbond_distance_DA
_geom_hbond_angle_DHA
_geom_hbond_site_symmetry_A
C9' H9'1 O2 0.97 2.61 3.541(2) 159.9 3_575
N5 H5 O1 0.87 2.03 2.8758(17) 163.4 3_465
C9' H9'1 O2 0.97 2.61 3.541(2) 159.9 3_575
N5 H5 O1 0.87 2.03 2.8758(17) 163.4 3_465
C9' H9'1 O2 0.97 2.61 3.541(2) 159.9 3_575
N5 H5 O1 0.87 2.03 2.8758(17) 163.4 3_465
C9' H9'1 O2 0.97 2.61 3.541(2) 159.9 3_575
N5 H5 O1 0.87 2.03 2.8758(17) 163.4 3_465
C9' H9'1 O2 0.97 2.61 3.541(2) 159.9 3_575
N5 H5 O1 0.87 2.03 2.8758(17) 163.4 3_465
C9' H9'1 O2 0.97 2.61 3.541(2) 159.9 3_575
N5 H5 O1 0.87 2.03 2.8758(17) 163.4 3_465
C9' H9'1 O2 0.97 2.61 3.541(2) 159.9 3_575
N5 H5 O1 0.87 2.03 2.8758(17) 163.4 3_465
C9' H9'1 O2 0.97 2.61 3.541(2) 159.9 3_575
C9' H9'1 O2 0.97 2.61 3.541(2) 159.9 3_575
N5 H5 O1 0.87 2.03 2.8758(17) 163.4 3_465
C9' H9'1 O2 0.97 2.61 3.541(2) 159.9 3_575
N5 H5 O1 0.87 2.03 2.8758(17) 163.4 3_465
C9' H9'1 O2 0.97 2.61 3.541(2) 159.9 3_575

loop_
_geom_torsion_atom_site_label_1
_geom_torsion_atom_site_label_2
_geom_torsion_atom_site_label_3
_geom_torsion_atom_site_label_4
_geom_torsion
C4 N5 C1 C2 -2.34(18)
O1 C1 C2 C8' 36.1(2)
N5 C1 C2 C8' -142.17(13)
O1 C1 C2 C3 159.89(15)
N5 C1 C2 C3 -18.33(16)
C8' C2 C3 C1' -83.78(17)
C1 C2 C3 C1' 157.85(12)
C8' C2 C3 C4 148.59(13)
C1 C2 C3 C4 30.22(15)
C1 N5 C4 C3 21.89(18)
C1' C3 C4 N5 -159.13(13)
C2 C3 C4 N5 -31.31(16)
C2 C3 C1' C6' -144.35(16)
C4 C3 C1' C6' -23.7(2)
C2 C3 C1' C2' 39.8(2)
C4 C3 C1' C2' 160.48(15)
C6' C1' C2' C3' 0.2(3)
C3 C1' C2' C3' 176.25(15)
C1' C2' C3' C4' -0.3(3)
C7' O3 C4' C5' 10.7(3)
C7' O3 C4' C3' -170.96(19)
C2' C3' C4' O3 -178.07(16)
C2' C3' C4' C5' 0.4(3)
O3 C4' C5' C6' 177.83(17)
C3' C4' C5' C6' -0.5(3)
C2' C1' C6' C5' -0.3(3)
C3 C1' C6' C5' -176.28(16)
C4' C5' C6' C1' 0.4(3)
C1 C2 C8' O2 88.51(17)
C3 C2 C8' O2 -26.7(2)
C1 C2 C8' C9' -89.84(16)
C3 C2 C8' C9' 154.93(14)
